data_7105900
loop_
_publ_author_name
'Xiu-Chun Zhang'
'Shu-Hua Cao'
'Yin Wei'
'Min Shi'

_publ_section_title
;
 Phosphine-catalyzed Highly Diastereoselective [3+2] Cyclization of Isatin
 Derived Electron-deficient Alkenes with -Allenic Esters
;
_journal_name_full Chem.Commun.
_journal_page_first 1548
_journal_paper_doi 10.1039/c0cc04289g
_journal_volume 47
_journal_year 2011
_chemical_formula_sum 'C33 H29 N O4'
_chemical_formula_weight 503.57
_chemical_name_systematic
;
?
;
_space_group_IT_number 2
_symmetry_cell_setting triclinic
_symmetry_space_group_name_Hall '-P 1'
_symmetry_space_group_name_H-M 'P -1'
_atom_sites_solution_hydrogens geom
_atom_sites_solution_primary direct
_atom_sites_solution_secondary difmap
_audit_creation_method SHELXL-97
_cell_angle_alpha 81.787(2)
_cell_angle_beta 77.390(2)
_cell_angle_gamma 80.671(2)
_cell_formula_units_Z 2
_cell_length_a 7.5777(9)
_cell_length_b 12.4273(15)
_cell_length_c 14.6322(18)
_cell_measurement_reflns_used 2369
_cell_measurement_temperature 293(2)
_cell_measurement_theta_max 53.163
_cell_measurement_theta_min 5.560
_cell_volume 1318.6(3)
_computing_cell_refinement 'Bruker SMART'
_computing_data_collection 'Bruker SMART'
_computing_data_reduction 'Bruker SHELXTL'
_computing_molecular_graphics 'Bruker SHELXTL'
_computing_publication_material 'Bruker SHELXTL'
_computing_structure_refinement 'SHELXL-97 (Sheldrick, 1997)'
_computing_structure_solution 'SHELXS-97 (Sheldrick, 1990)'
_diffrn_ambient_temperature 293(2)
_diffrn_measured_fraction_theta_full 0.985
_diffrn_measured_fraction_theta_max 0.985
_diffrn_measurement_device_type 'CCD area detector'
_diffrn_measurement_method 'phi and omega scans'
_diffrn_radiation_monochromator graphite
_diffrn_radiation_source 'fine-focus sealed tube'
_diffrn_radiation_type MoK\a
_diffrn_radiation_wavelength 0.71073
_diffrn_reflns_av_R_equivalents 0.0965
_diffrn_reflns_av_sigmaI/netI 0.0845
_diffrn_reflns_limit_h_max 9
_diffrn_reflns_limit_h_min -9
_diffrn_reflns_limit_k_max 12
_diffrn_reflns_limit_k_min -15
_diffrn_reflns_limit_l_max 13
_diffrn_reflns_limit_l_min -17
_diffrn_reflns_number 6955
_diffrn_reflns_theta_full 25.50
_diffrn_reflns_theta_max 25.50
_diffrn_reflns_theta_min 2.08
_exptl_absorpt_coefficient_mu 0.083
_exptl_absorpt_correction_T_max 1.0000
_exptl_absorpt_correction_T_min 0.3171
_exptl_absorpt_correction_type empirical
_exptl_absorpt_process_details sadabs
_exptl_crystal_colour colorless
_exptl_crystal_density_diffrn 1.268
_exptl_crystal_density_method 'not measured'
_exptl_crystal_description prismatic
_exptl_crystal_F_000 532
_exptl_crystal_size_max 0.415
_exptl_crystal_size_mid 0.360
_exptl_crystal_size_min 0.301
_refine_diff_density_max 0.277
_refine_diff_density_min -0.247
_refine_diff_density_rms 0.054
_refine_ls_extinction_method none
_refine_ls_goodness_of_fit_ref 0.960
_refine_ls_hydrogen_treatment constr
_refine_ls_matrix_type full
_refine_ls_number_parameters 357
_refine_ls_number_reflns 4835
_refine_ls_number_restraints 14
_refine_ls_restrained_S_all 1.025
_refine_ls_R_factor_all 0.0780
_refine_ls_R_factor_gt 0.0591
_refine_ls_shift/su_max 0.001
_refine_ls_shift/su_mean 0.000
_refine_ls_structure_factor_coef Fsqd
_refine_ls_weighting_details 'calc w=1/[\s^2^(Fo^2^)+(0.0940P)^2^+0.0000P] where P=(Fo^2^+2Fc^2^)/3'
_refine_ls_weighting_scheme calc
_refine_ls_wR_factor_gt 0.1536
_refine_ls_wR_factor_ref 0.1672
_reflns_number_gt 3402
_reflns_number_total 4835
_reflns_threshold_expression >2sigma(I)
_cod_data_source_file C0CC04289G.TXT
_cod_data_source_block cd201427
_cod_depositor_comments
;
The following automatic conversions were performed:

'_symmetry_cell_setting' value 'Triclinic' changed to 'triclinic'
according to the built-in table from CIF Core dictionary named
'cif_core.dic' version 2.4.1 from 2010-06-29.

Automatic conversion script
Id: cif_fix_values 1646 2011-03-28 12:23:43Z adriana 
;
_cod_original_sg_symbol_H-M P-1
_cod_database_code 7105900

loop_
_symmetry_equiv_pos_as_xyz
'x, y, z'
'-x, -y, -z'

loop_
_atom_site_label
_atom_site_type_symbol
_atom_site_fract_x
_atom_site_fract_y
_atom_site_fract_z
_atom_site_U_iso_or_equiv
_atom_site_adp_type
_atom_site_occupancy
_atom_site_symmetry_multiplicity
_atom_site_calc_flag
_atom_site_refinement_flags
_atom_site_disorder_assembly
_atom_site_disorder_group
N1 N 0.2177(2) 0.67776(13) 0.59361(11) 0.0381(4) Uani 1 1 d . . .
O1 O -0.0165(2) 0.67618(14) 0.72271(12) 0.0591(5) Uani 1 1 d . . .
O2 O 0.4460(3) 0.32328(18) 0.98337(14) 0.0885(7) Uani 1 1 d . . .
O3 O 0.2428(3) 0.27647(17) 0.91257(16) 0.0887(7) Uani 1 1 d . A .
O4 O 0.0006(2) 0.40499(15) 0.73518(11) 0.0624(5) Uani 1 1 d . . .
C1 C 0.1409(3) 0.64900(17) 0.68534(15) 0.0410(5) Uani 1 1 d . . .
C2 C 0.4036(3) 0.63523(15) 0.57360(13) 0.0336(4) Uani 1 1 d . . .
C3 C 0.5268(3) 0.64228(15) 0.48931(14) 0.0378(5) Uani 1 1 d . . .
H3 H 0.4913 0.6782 0.4346 0.045 Uiso 1 1 calc R . .
C4 C 0.7055(3) 0.59410(16) 0.48845(14) 0.0399(5) Uani 1 1 d . . .
H4 H 0.7912 0.5982 0.4323 0.048 Uiso 1 1 calc R . .
C5 C 0.7585(3) 0.54024(17) 0.56925(15) 0.0427(5) Uani 1 1 d . . .
H5 H 0.8796 0.5098 0.5675 0.051 Uiso 1 1 calc R . .
C6 C 0.6317(3) 0.53131(17) 0.65333(14) 0.0417(5) Uani 1 1 d . . .
H6 H 0.6664 0.4935 0.7076 0.050 Uiso 1 1 calc R . .
C7 C 0.4545(3) 0.57893(16) 0.65544(13) 0.0351(5) Uani 1 1 d . . .
C8 C 0.2899(3) 0.58210(17) 0.73399(13) 0.0394(5) Uani 1 1 d . . .
C9 C 0.2502(3) 0.46345(17) 0.77787(13) 0.0400(5) Uani 1 1 d . . .
H9 H 0.3233 0.4110 0.7357 0.048 Uiso 1 1 calc R . .
C10 C 0.3280(3) 0.4498(2) 0.86659(14) 0.0464(5) Uani 1 1 d . . .
C11 C 0.3616(3) 0.5432(2) 0.88670(15) 0.0498(6) Uani 1 1 d . . .
H11 H 0.4127 0.5490 0.9378 0.060 Uiso 1 1 calc R . .
C12 C 0.3094(3) 0.63883(19) 0.81950(15) 0.0480(6) Uani 1 1 d . . .
H12 H 0.1876 0.6734 0.8475 0.058 Uiso 1 1 calc R . .
C13 C 0.4354(4) 0.7270(2) 0.79675(18) 0.0633(7) Uani 1 1 d . . .
H13A H 0.4349 0.7581 0.8532 0.095 Uiso 1 1 calc R . .
H13B H 0.3935 0.7835 0.7514 0.095 Uiso 1 1 calc R . .
H13C H 0.5571 0.6950 0.7713 0.095 Uiso 1 1 calc R . .
C14 C 0.3497(4) 0.3452(2) 0.92728(17) 0.0599(7) Uani 1 1 d . . .
C15 C 0.2382(7) 0.1743(4) 0.9748(4) 0.1349(18) Uani 1 1 d D . .
H15A H 0.2910 0.1130 0.9389 0.162 Uiso 0.566(19) 1 calc PR A 1
H15B H 0.3100 0.1745 1.0222 0.162 Uiso 0.566(19) 1 calc PR A 1
H15C H 0.1858 0.1880 1.0392 0.162 Uiso 0.434(19) 1 d PR A 2
H15D H 0.3598 0.1350 0.9692 0.162 Uiso 0.434(19) 1 d PR A 2
C16 C 0.0534(13) 0.1621(10) 1.0198(12) 0.168(6) Uani 0.566(19) 1 d PDU A 1
H16A H -0.0246 0.1854 0.9750 0.251 Uiso 0.566(19) 1 calc PR A 1
H16B H 0.0157 0.2061 1.0712 0.251 Uiso 0.566(19) 1 calc PR A 1
H16C H 0.0454 0.0864 1.0432 0.251 Uiso 0.566(19) 1 calc PR A 1
C16' C 0.102(3) 0.1174(14) 0.9503(17) 0.166(8) Uani 0.434(19) 1 d PDU A 2
H6D H 0.0542 0.0685 1.0036 0.254 Uiso 0.434(19) 1 calc PR A 2
H6E H 0.1583 0.0762 0.8983 0.254 Uiso 0.434(19) 1 calc PR A 2
H6F H 0.0043 0.1704 0.9330 0.254 Uiso 0.434(19) 1 calc PR A 2
C17 C 0.0493(3) 0.44649(19) 0.79331(15) 0.0466(6) Uani 1 1 d . . .
C18 C -0.0814(4) 0.4802(2) 0.87936(17) 0.0672(7) Uani 1 1 d . . .
H18A H -0.2026 0.4961 0.8667 0.101 Uiso 1 1 calc R . .
H18B H -0.0485 0.5445 0.8972 0.101 Uiso 1 1 calc R . .
H18C H -0.0775 0.4218 0.9298 0.101 Uiso 1 1 calc R . .
C19 C 0.1121(3) 0.74451(17) 0.52757(16) 0.0446(5) Uani 1 1 d . . .
H19A H -0.0108 0.7656 0.5617 0.054 Uiso 1 1 calc R . .
H19B H 0.1036 0.6995 0.4801 0.054 Uiso 1 1 calc R . .
C20 C 0.1896(3) 0.84719(17) 0.47835(17) 0.0460(6) Uani 1 1 d . . .
C21 C 0.2383(3) 0.86261(19) 0.37908(18) 0.0525(6) Uani 1 1 d . . .
C22 C 0.2241(4) 0.7845(2) 0.31920(19) 0.0635(7) Uani 1 1 d . . .
H22 H 0.1851 0.7179 0.3464 0.076 Uiso 1 1 calc R . .
C23 C 0.2656(5) 0.8045(3) 0.2242(2) 0.0853(9) Uani 1 1 d . . .
H23 H 0.2550 0.7518 0.1872 0.102 Uiso 1 1 calc R . .
C24 C 0.3247(5) 0.9041(4) 0.1810(3) 0.1043(12) Uani 1 1 d . . .
H24 H 0.3512 0.9173 0.1156 0.125 Uiso 1 1 calc R . .
C25 C 0.3431(5) 0.9798(3) 0.2323(3) 0.0942(11) Uani 1 1 d . . .
H25 H 0.3836 1.0450 0.2022 0.113 Uiso 1 1 calc R . .
C26 C 0.3019(4) 0.9630(2) 0.3335(2) 0.0691(8) Uani 1 1 d . . .
C27 C 0.3186(4) 1.0418(2) 0.3875(3) 0.0763(9) Uani 1 1 d . . .
H27 H 0.3624 1.1061 0.3574 0.092 Uiso 1 1 calc R . .
C28 C 0.2728(3) 1.02844(19) 0.4845(3) 0.0674(8) Uani 1 1 d . . .
C29 C 0.2882(4) 1.1106(2) 0.5393(4) 0.0904(12) Uani 1 1 d . . .
H29 H 0.3349 1.1740 0.5088 0.108 Uiso 1 1 calc R . .
C30 C 0.2377(5) 1.1002(3) 0.6336(4) 0.0977(13) Uani 1 1 d . . .
H30 H 0.2508 1.1549 0.6678 0.117 Uiso 1 1 calc R . .
C31 C 0.1642(4) 1.0045(2) 0.6800(3) 0.0825(10) Uani 1 1 d . . .
H31 H 0.1266 0.9976 0.7452 0.099 Uiso 1 1 calc R . .
C32 C 0.1472(4) 0.9226(2) 0.6315(2) 0.0634(7) Uani 1 1 d . . .
H32 H 0.0985 0.8607 0.6641 0.076 Uiso 1 1 calc R . .
C33 C 0.2025(3) 0.92997(18) 0.5316(2) 0.0530(6) Uani 1 1 d . . .

loop_
_atom_site_aniso_label
_atom_site_aniso_U_11
_atom_site_aniso_U_22
_atom_site_aniso_U_33
_atom_site_aniso_U_23
_atom_site_aniso_U_13
_atom_site_aniso_U_12
N1 0.0364(9) 0.0393(9) 0.0403(9) -0.0023(7) -0.0114(8) -0.0068(7)
O1 0.0366(9) 0.0768(12) 0.0579(10) -0.0030(8) -0.0021(8) -0.0041(8)
O2 0.1134(18) 0.0968(15) 0.0679(13) 0.0142(11) -0.0552(13) -0.0214(13)
O3 0.0942(16) 0.0817(14) 0.0986(16) 0.0356(11) -0.0444(13) -0.0426(12)
O4 0.0594(11) 0.0868(13) 0.0513(10) -0.0086(9) -0.0171(8) -0.0313(9)
C1 0.0356(12) 0.0467(12) 0.0424(12) -0.0079(9) -0.0058(9) -0.0106(9)
C2 0.0347(11) 0.0327(10) 0.0374(10) -0.0045(8) -0.0115(8) -0.0101(8)
C3 0.0468(12) 0.0373(11) 0.0316(10) -0.0024(8) -0.0093(9) -0.0113(9)
C4 0.0417(12) 0.0437(11) 0.0339(11) -0.0054(9) -0.0007(9) -0.0128(9)
C5 0.0328(11) 0.0502(13) 0.0449(12) -0.0062(10) -0.0065(9) -0.0058(9)
C6 0.0381(11) 0.0538(13) 0.0344(11) 0.0000(9) -0.0114(9) -0.0089(10)
C7 0.0349(11) 0.0415(11) 0.0308(10) -0.0026(8) -0.0079(8) -0.0106(9)
C8 0.0368(11) 0.0495(12) 0.0337(11) -0.0057(9) -0.0064(9) -0.0113(9)
C9 0.0391(11) 0.0531(13) 0.0289(10) -0.0033(9) -0.0058(9) -0.0119(10)
C10 0.0416(12) 0.0676(15) 0.0319(11) -0.0002(10) -0.0091(9) -0.0147(11)
C11 0.0476(13) 0.0744(16) 0.0326(11) -0.0070(10) -0.0112(10) -0.0183(12)
C12 0.0489(13) 0.0613(14) 0.0379(12) -0.0140(10) -0.0075(10) -0.0133(11)
C13 0.0796(19) 0.0645(16) 0.0563(15) -0.0096(12) -0.0192(14) -0.0305(14)
C14 0.0579(16) 0.0788(18) 0.0450(14) 0.0037(12) -0.0149(12) -0.0175(14)
C15 0.134(4) 0.105(3) 0.165(4) 0.069(3) -0.052(3) -0.056(3)
C16 0.149(7) 0.117(6) 0.176(9) 0.042(6) 0.061(6) -0.021(5)
C16' 0.196(12) 0.136(9) 0.179(12) 0.026(7) -0.062(8) -0.069(8)
C17 0.0456(13) 0.0612(14) 0.0350(11) 0.0031(10) -0.0091(10) -0.0191(11)
C18 0.0490(15) 0.107(2) 0.0444(14) -0.0073(13) 0.0019(11) -0.0220(14)
C19 0.0431(12) 0.0411(12) 0.0547(13) 0.0021(10) -0.0215(10) -0.0109(9)
C20 0.0357(11) 0.0378(12) 0.0677(15) 0.0042(10) -0.0219(11) -0.0074(9)
C21 0.0422(13) 0.0480(13) 0.0662(16) 0.0108(11) -0.0180(11) -0.0079(10)
C22 0.0628(16) 0.0651(16) 0.0604(16) 0.0071(13) -0.0154(13) -0.0105(13)
C23 0.090(2) 0.098(2) 0.0626(19) 0.0041(16) -0.0140(17) -0.0092(19)
C24 0.102(3) 0.123(3) 0.072(2) 0.027(2) -0.005(2) -0.019(2)
C25 0.075(2) 0.092(2) 0.099(3) 0.042(2) -0.007(2) -0.0230(19)
C26 0.0477(15) 0.0598(16) 0.096(2) 0.0222(15) -0.0188(14) -0.0176(13)
C27 0.0467(15) 0.0514(16) 0.128(3) 0.0227(17) -0.0245(17) -0.0168(12)
C28 0.0399(14) 0.0386(14) 0.131(3) -0.0035(15) -0.0366(16) -0.0065(11)
C29 0.0573(18) 0.0455(16) 0.184(4) -0.019(2) -0.054(2) -0.0076(13)
C30 0.075(2) 0.065(2) 0.176(4) -0.052(2) -0.058(3) 0.0023(17)
C31 0.0716(19) 0.070(2) 0.120(3) -0.0409(18) -0.0429(19) 0.0103(16)
C32 0.0545(15) 0.0510(15) 0.092(2) -0.0190(14) -0.0306(15) 0.0028(12)
C33 0.0371(12) 0.0391(13) 0.0878(19) -0.0043(12) -0.0274(12) -0.0025(10)

loop_
_atom_type_symbol
_atom_type_description
_atom_type_scat_dispersion_real
_atom_type_scat_dispersion_imag
_atom_type_scat_source
C C 0.0033 0.0016 'International Tables Vol C Tables 4.2.6.8 and 6.1.1.4'
H H 0.0000 0.0000 'International Tables Vol C Tables 4.2.6.8 and 6.1.1.4'
N N 0.0061 0.0033 'International Tables Vol C Tables 4.2.6.8 and 6.1.1.4'
O O 0.0106 0.0060 'International Tables Vol C Tables 4.2.6.8 and 6.1.1.4'

loop_
_geom_angle_atom_site_label_1
_geom_angle_atom_site_label_2
_geom_angle_atom_site_label_3
_geom_angle
_geom_angle_site_symmetry_1
_geom_angle_site_symmetry_3
_geom_angle_publ_flag
C1 N1 C2 111.20(16) . . ?
C1 N1 C19 122.08(17) . . ?
C2 N1 C19 126.71(17) . . ?
C14 O3 C15 116.2(3) . . ?
O1 C1 N1 125.6(2) . . ?
O1 C1 C8 126.12(19) . . ?
N1 C1 C8 108.21(17) . . ?
C3 C2 C7 121.40(18) . . ?
C3 C2 N1 129.15(18) . . ?
C7 C2 N1 109.44(17) . . ?
C2 C3 C4 117.92(18) . . ?
C2 C3 H3 121.0 . . ?
C4 C3 H3 121.0 . . ?
C5 C4 C3 121.25(19) . . ?
C5 C4 H4 119.4 . . ?
C3 C4 H4 119.4 . . ?
C4 C5 C6 120.2(2) . . ?
C4 C5 H5 119.9 . . ?
C6 C5 H5 119.9 . . ?
C7 C6 C5 119.25(19) . . ?
C7 C6 H6 120.4 . . ?
C5 C6 H6 120.4 . . ?
C6 C7 C2 119.94(18) . . ?
C6 C7 C8 131.27(18) . . ?
C2 C7 C8 108.78(17) . . ?
C7 C8 C1 102.33(16) . . ?
C7 C8 C12 114.08(16) . . ?
C1 C8 C12 110.38(17) . . ?
C7 C8 C9 111.48(16) . . ?
C1 C8 C9 114.53(16) . . ?
C12 C8 C9 104.38(16) . . ?
C10 C9 C17 115.30(17) . . ?
C10 C9 C8 101.67(16) . . ?
C17 C9 C8 114.34(17) . . ?
C10 C9 H9 108.4 . . ?
C17 C9 H9 108.4 . . ?
C8 C9 H9 108.4 . . ?
C11 C10 C14 123.8(2) . . ?
C11 C10 C9 112.3(2) . . ?
C14 C10 C9 123.7(2) . . ?
C10 C11 C12 113.23(19) . . ?
C10 C11 H11 123.4 . . ?
C12 C11 H11 123.4 . . ?
C11 C12 C13 115.6(2) . . ?
C11 C12 C8 102.22(17) . . ?
C13 C12 C8 116.00(18) . . ?
C11 C12 H12 107.5 . . ?
C13 C12 H12 107.5 . . ?
C8 C12 H12 107.5 . . ?
C12 C13 H13A 109.5 . . ?
C12 C13 H13B 109.5 . . ?
H13A C13 H13B 109.5 . . ?
C12 C13 H13C 109.5 . . ?
H13A C13 H13C 109.5 . . ?
H13B C13 H13C 109.5 . . ?
O2 C14 O3 123.3(3) . . ?
O2 C14 C10 125.9(3) . . ?
O3 C14 C10 110.8(2) . . ?
C16 C15 O3 109.9(5) . . ?
C16 C15 C16' 48.2(8) . . ?
O3 C15 C16' 106.1(6) . . ?
C16 C15 H15A 109.7 . . ?
O3 C15 H15A 109.7 . . ?
C16' C15 H15A 66.2 . . ?
C16 C15 H15B 109.7 . . ?
O3 C15 H15B 109.7 . . ?
C16' C15 H15B 143.2 . . ?
H15A C15 H15B 108.2 . . ?
C16 C15 H15C 56.2 . . ?
O3 C15 H15C 110.9 . . ?
C16' C15 H15C 102.9 . . ?
H15A C15 H15C 139.4 . . ?
H15B C15 H15C 56.3 . . ?
C16 C15 H15D 140.8 . . ?
O3 C15 H15D 109.2 . . ?
C16' C15 H15D 116.0 . . ?
H15A C15 H15D 52.4 . . ?
H15B C15 H15D 58.9 . . ?
H15C C15 H15D 111.5 . . ?
C15 C16 H15C 41.9 . . ?
C15 C16 H16A 109.5 . . ?
H15C C16 H16A 138.7 . . ?
C15 C16 H16B 109.5 . . ?
H15C C16 H16B 70.7 . . ?
C15 C16 H16C 109.5 . . ?
H15C C16 H16C 108.9 . . ?
C15 C16' H6D 109.5 . . ?
C15 C16' H6E 109.5 . . ?
H6D C16' H6E 109.5 . . ?
C15 C16' H6F 109.5 . . ?
H6D C16' H6F 109.5 . . ?
H6E C16' H6F 109.5 . . ?
O4 C17 C18 121.1(2) . . ?
O4 C17 C9 118.9(2) . . ?
C18 C17 C9 120.0(2) . . ?
C17 C18 H18A 109.5 . . ?
C17 C18 H18B 109.5 . . ?
H18A C18 H18B 109.5 . . ?
C17 C18 H18C 109.5 . . ?
H18A C18 H18C 109.5 . . ?
H18B C18 H18C 109.5 . . ?
N1 C19 C20 115.02(17) . . ?
N1 C19 H19A 108.5 . . ?
C20 C19 H19A 108.5 . . ?
N1 C19 H19B 108.5 . . ?
C20 C19 H19B 108.5 . . ?
H19A C19 H19B 107.5 . . ?
C33 C20 C21 120.1(2) . . ?
C33 C20 C19 119.6(2) . . ?
C21 C20 C19 120.2(2) . . ?
C20 C21 C22 124.0(2) . . ?
C20 C21 C26 119.4(2) . . ?
C22 C21 C26 116.6(3) . . ?
C23 C22 C21 122.0(3) . . ?
C23 C22 H22 119.0 . . ?
C21 C22 H22 119.0 . . ?
C22 C23 C24 120.4(4) . . ?
C22 C23 H23 119.8 . . ?
C24 C23 H23 119.8 . . ?
C25 C24 C23 120.8(3) . . ?
C25 C24 H24 119.6 . . ?
C23 C24 H24 119.6 . . ?
C24 C25 C26 121.3(3) . . ?
C24 C25 H25 119.4 . . ?
C26 C25 H25 119.4 . . ?
C27 C26 C21 119.3(3) . . ?
C27 C26 C25 121.7(3) . . ?
C21 C26 C25 118.9(3) . . ?
C28 C27 C26 122.3(3) . . ?
C28 C27 H27 118.8 . . ?
C26 C27 H27 118.8 . . ?
C27 C28 C29 121.8(3) . . ?
C27 C28 C33 119.3(3) . . ?
C29 C28 C33 118.9(3) . . ?
C30 C29 C28 122.3(3) . . ?
C30 C29 H29 118.8 . . ?
C28 C29 H29 118.8 . . ?
C29 C30 C31 119.0(3) . . ?
C29 C30 H30 120.5 . . ?
C31 C30 H30 120.5 . . ?
C32 C31 C30 121.5(4) . . ?
C32 C31 H31 119.3 . . ?
C30 C31 H31 119.3 . . ?
C31 C32 C33 121.1(3) . . ?
C31 C32 H32 119.5 . . ?
C33 C32 H32 119.5 . . ?
C20 C33 C32 123.3(2) . . ?
C20 C33 C28 119.4(3) . . ?
C32 C33 C28 117.2(2) . . ?

loop_
_geom_bond_atom_site_label_1
_geom_bond_atom_site_label_2
_geom_bond_distance
_geom_bond_site_symmetry_2
_geom_bond_publ_flag
N1 C1 1.363(3) . ?
N1 C2 1.404(2) . ?
N1 C19 1.468(3) . ?
O1 C1 1.214(3) . ?
O2 C14 1.189(3) . ?
O3 C14 1.336(3) . ?
O3 C15 1.454(4) . ?
O4 C17 1.204(3) . ?
C1 C8 1.533(3) . ?
C2 C3 1.376(3) . ?
C2 C7 1.395(3) . ?
C3 C4 1.388(3) . ?
C3 H3 0.9300 . ?
C4 C5 1.379(3) . ?
C4 H4 0.9300 . ?
C5 C6 1.389(3) . ?
C5 H5 0.9300 . ?
C6 C7 1.372(3) . ?
C6 H6 0.9300 . ?
C7 C8 1.500(3) . ?
C8 C12 1.566(3) . ?
C8 C9 1.570(3) . ?
C9 C10 1.517(3) . ?
C9 C17 1.534(3) . ?
C9 H9 0.9800 . ?
C10 C11 1.313(3) . ?
C10 C14 1.473(3) . ?
C11 C12 1.490(3) . ?
C11 H11 0.9300 . ?
C12 C13 1.522(3) . ?
C12 H12 0.9800 . ?
C13 H13A 0.9600 . ?
C13 H13B 0.9600 . ?
C13 H13C 0.9600 . ?
C15 C16 1.434(9) . ?
C15 C16' 1.472(12) . ?
C15 H15A 0.9700 . ?
C15 H15B 0.9700 . ?
C15 H15C 0.9671 . ?
C15 H15D 0.9623 . ?
C16 H15C 1.2032 . ?
C16 H16A 0.9600 . ?
C16 H16B 0.9600 . ?
C16 H16C 0.9600 . ?
C16' H6D 0.9600 . ?
C16' H6E 0.9600 . ?
C16' H6F 0.9600 . ?
C17 C18 1.488(3) . ?
C18 H18A 0.9600 . ?
C18 H18B 0.9600 . ?
C18 H18C 0.9600 . ?
C19 C20 1.512(3) . ?
C19 H19A 0.9700 . ?
C19 H19B 0.9700 . ?
C20 C33 1.404(3) . ?
C20 C21 1.411(3) . ?
C21 C22 1.428(4) . ?
C21 C26 1.432(3) . ?
C22 C23 1.353(4) . ?
C22 H22 0.9300 . ?
C23 C24 1.401(5) . ?
C23 H23 0.9300 . ?
C24 C25 1.326(5) . ?
C24 H24 0.9300 . ?
C25 C26 1.436(5) . ?
C25 H25 0.9300 . ?
C26 C27 1.381(4) . ?
C27 C28 1.377(4) . ?
C27 H27 0.9300 . ?
C28 C29 1.419(5) . ?
C28 C33 1.438(4) . ?
C29 C30 1.342(5) . ?
C29 H29 0.9300 . ?
C30 C31 1.416(5) . ?
C30 H30 0.9300 . ?
C31 C32 1.358(4) . ?
C31 H31 0.9300 . ?
C32 C33 1.424(4) . ?
C32 H32 0.9300 . ?

loop_
_geom_torsion_atom_site_label_1
_geom_torsion_atom_site_label_2
_geom_torsion_atom_site_label_3
_geom_torsion_atom_site_label_4
_geom_torsion
_geom_torsion_site_symmetry_1
_geom_torsion_site_symmetry_2
_geom_torsion_site_symmetry_3
_geom_torsion_site_symmetry_4
_geom_torsion_publ_flag
C2 N1 C1 O1 178.33(19) . . . . ?
C19 N1 C1 O1 -1.9(3) . . . . ?
C2 N1 C1 C8 1.4(2) . . . . ?
C19 N1 C1 C8 -178.80(17) . . . . ?
C1 N1 C2 C3 177.41(19) . . . . ?
C19 N1 C2 C3 -2.4(3) . . . . ?
C1 N1 C2 C7 -1.9(2) . . . . ?
C19 N1 C2 C7 178.30(18) . . . . ?
C7 C2 C3 C4 -1.8(3) . . . . ?
N1 C2 C3 C4 179.00(18) . . . . ?
C2 C3 C4 C5 0.3(3) . . . . ?
C3 C4 C5 C6 1.3(3) . . . . ?
C4 C5 C6 C7 -1.6(3) . . . . ?
C5 C6 C7 C2 0.2(3) . . . . ?
C5 C6 C7 C8 179.32(19) . . . . ?
C3 C2 C7 C6 1.5(3) . . . . ?
N1 C2 C7 C6 -179.11(17) . . . . ?
C3 C2 C7 C8 -177.79(16) . . . . ?
N1 C2 C7 C8 1.6(2) . . . . ?
C6 C7 C8 C1 -179.9(2) . . . . ?
C2 C7 C8 C1 -0.7(2) . . . . ?
C6 C7 C8 C12 60.9(3) . . . . ?
C2 C7 C8 C12 -119.93(19) . . . . ?
C6 C7 C8 C9 -57.1(3) . . . . ?
C2 C7 C8 C9 122.15(18) . . . . ?
O1 C1 C8 C7 -177.3(2) . . . . ?
N1 C1 C8 C7 -0.4(2) . . . . ?
O1 C1 C8 C12 -55.5(3) . . . . ?
N1 C1 C8 C12 121.38(18) . . . . ?
O1 C1 C8 C9 61.9(3) . . . . ?
N1 C1 C8 C9 -121.18(18) . . . . ?
C7 C8 C9 C10 100.91(18) . . . . ?
C1 C8 C9 C10 -143.50(18) . . . . ?
C12 C8 C9 C10 -22.7(2) . . . . ?
C7 C8 C9 C17 -134.17(18) . . . . ?
C1 C8 C9 C17 -18.6(2) . . . . ?
C12 C8 C9 C17 102.21(19) . . . . ?
C17 C9 C10 C11 -110.5(2) . . . . ?
C8 C9 C10 C11 13.8(2) . . . . ?
C17 C9 C10 C14 65.0(3) . . . . ?
C8 C9 C10 C14 -170.8(2) . . . . ?
C14 C10 C11 C12 -173.6(2) . . . . ?
C9 C10 C11 C12 1.8(3) . . . . ?
C10 C11 C12 C13 -143.6(2) . . . . ?
C10 C11 C12 C8 -16.7(2) . . . . ?
C7 C8 C12 C11 -98.1(2) . . . . ?
C1 C8 C12 C11 147.32(17) . . . . ?
C9 C8 C12 C11 23.8(2) . . . . ?
C7 C8 C12 C13 28.6(3) . . . . ?
C1 C8 C12 C13 -86.0(2) . . . . ?
C9 C8 C12 C13 150.5(2) . . . . ?
C15 O3 C14 O2 4.8(5) . . . . ?
C15 O3 C14 C10 -174.2(3) . . . . ?
C11 C10 C14 O2 -23.7(4) . . . . ?
C9 C10 C14 O2 161.3(3) . . . . ?
C11 C10 C14 O3 155.2(2) . . . . ?
C9 C10 C14 O3 -19.8(3) . . . . ?
C14 O3 C15 C16 124.8(10) . . . . ?
C14 O3 C15 C16' 175.5(12) . . . . ?
C10 C9 C17 O4 -145.1(2) . . . . ?
C8 C9 C17 O4 97.6(2) . . . . ?
C10 C9 C17 C18 34.4(3) . . . . ?
C8 C9 C17 C18 -83.0(3) . . . . ?
C1 N1 C19 C20 125.1(2) . . . . ?
C2 N1 C19 C20 -55.1(3) . . . . ?
N1 C19 C20 C33 -63.1(3) . . . . ?
N1 C19 C20 C21 120.7(2) . . . . ?
C33 C20 C21 C22 -178.0(2) . . . . ?
C19 C20 C21 C22 -1.8(3) . . . . ?
C33 C20 C21 C26 0.4(3) . . . . ?
C19 C20 C21 C26 176.6(2) . . . . ?
C20 C21 C22 C23 177.4(3) . . . . ?
C26 C21 C22 C23 -1.0(4) . . . . ?
C21 C22 C23 C24 0.0(5) . . . . ?
C22 C23 C24 C25 0.9(6) . . . . ?
C23 C24 C25 C26 -0.6(6) . . . . ?
C20 C21 C26 C27 1.6(4) . . . . ?
C22 C21 C26 C27 -180.0(2) . . . . ?
C20 C21 C26 C25 -177.2(2) . . . . ?
C22 C21 C26 C25 1.2(4) . . . . ?
C24 C25 C26 C27 -179.2(3) . . . . ?
C24 C25 C26 C21 -0.5(5) . . . . ?
C21 C26 C27 C28 -1.3(4) . . . . ?
C25 C26 C27 C28 177.4(3) . . . . ?
C26 C27 C28 C29 -179.1(2) . . . . ?
C26 C27 C28 C33 -0.9(4) . . . . ?
C27 C28 C29 C30 177.5(3) . . . . ?
C33 C28 C29 C30 -0.7(4) . . . . ?
C28 C29 C30 C31 -0.9(5) . . . . ?
C29 C30 C31 C32 1.3(5) . . . . ?
C30 C31 C32 C33 -0.1(4) . . . . ?
C21 C20 C33 C32 176.7(2) . . . . ?
C19 C20 C33 C32 0.5(3) . . . . ?
C21 C20 C33 C28 -2.6(3) . . . . ?
C19 C20 C33 C28 -178.76(19) . . . . ?
C31 C32 C33 C20 179.3(2) . . . . ?
C31 C32 C33 C28 -1.4(3) . . . . ?
C27 C28 C33 C20 2.8(3) . . . . ?
C29 C28 C33 C20 -178.9(2) . . . . ?
C27 C28 C33 C32 -176.5(2) . . . . ?
C29 C28 C33 C32 1.8(3) . . . . ?
